data_4512196
loop_
_publ_author_name
'Das, Paramita'
'Chaudhuri, Tandrima'
'Mukhopadhyay, Chhanda'

_publ_section_title
;
 Pseudo-five-component domino strategy for the combinatorial library
 synthesis of [1,6] naphthyridines-an on-water approach.
;
_journal_issue 11
_journal_name_full 'ACS combinatorial science'
_journal_page_first 606
_journal_page_last 613
_journal_paper_doi 10.1021/co400162m
_journal_volume 16
_journal_year 2014
_chemical_formula_sum 'C30 H26 N4 O2 S'
_chemical_formula_weight 506.62
_chemical_name_systematic
; 
 ? 
;
_space_group_IT_number 15
_symmetry_space_group_name_Hall '-C 2yc'
_symmetry_space_group_name_H-M 'C 1 2/c 1'
_atom_sites_solution_hydrogens geom
_atom_sites_solution_primary direct
_atom_sites_solution_secondary difmap
_audit_creation_method SHELXL-97
_cell_angle_alpha 90.00
_cell_angle_beta 102.648(3)
_cell_angle_gamma 90.00
_cell_formula_units_Z 8
_cell_length_a 24.3833(15)
_cell_length_b 10.9507(6)
_cell_length_c 21.0261(15)
_cell_measurement_temperature 296(2)
_cell_volume 5478.0(6)
_computing_structure_refinement 'SHELXL-97 (Sheldrick, 2008)'
_computing_structure_solution 'SHELXS-97 (Sheldrick, 2008)'
_diffrn_ambient_temperature 296(2)
_diffrn_measured_fraction_theta_full 0.982
_diffrn_measured_fraction_theta_max 0.982
_diffrn_radiation_monochromator graphite
_diffrn_radiation_source 'fine-focus sealed tube'
_diffrn_radiation_type MoK\a
_diffrn_radiation_wavelength 0.71073
_diffrn_reflns_av_R_equivalents 0.0396
_diffrn_reflns_av_sigmaI/netI 0.0266
_diffrn_reflns_limit_h_max 28
_diffrn_reflns_limit_h_min -29
_diffrn_reflns_limit_k_max 13
_diffrn_reflns_limit_k_min -13
_diffrn_reflns_limit_l_max 25
_diffrn_reflns_limit_l_min -24
_diffrn_reflns_number 31531
_diffrn_reflns_theta_full 26.00
_diffrn_reflns_theta_max 26.00
_diffrn_reflns_theta_min 1.71
_exptl_absorpt_coefficient_mu 0.152
_exptl_absorpt_correction_T_max 0.985
_exptl_absorpt_correction_T_min 0.970
_exptl_absorpt_correction_type empirical
_exptl_crystal_density_diffrn 1.233
_exptl_crystal_density_method 'not measured'
_exptl_crystal_F_000 2128
_exptl_crystal_size_max 0.2
_exptl_crystal_size_mid 0.1
_exptl_crystal_size_min 0.1
_refine_diff_density_max 0.288
_refine_diff_density_min -0.294
_refine_diff_density_rms 0.041
_refine_ls_extinction_method none
_refine_ls_goodness_of_fit_ref 0.939
_refine_ls_hydrogen_treatment mixed
_refine_ls_matrix_type full
_refine_ls_number_parameters 343
_refine_ls_number_reflns 5298
_refine_ls_number_restraints 0
_refine_ls_restrained_S_all 0.939
_refine_ls_R_factor_all 0.0656
_refine_ls_R_factor_gt 0.0484
_refine_ls_shift/su_max 0.001
_refine_ls_shift/su_mean 0.000
_refine_ls_structure_factor_coef Fsqd
_refine_ls_weighting_details 'calc w=1/[\s^2^(Fo^2^)+(0.1014P)^2^+3.9262P] where P=(Fo^2^+2Fc^2^)/3'
_refine_ls_weighting_scheme calc
_refine_ls_wR_factor_gt 0.1454
_refine_ls_wR_factor_ref 0.1655
_reflns_number_gt 3998
_reflns_number_total 5298
_reflns_threshold_expression >2sigma(I)
_cod_data_source_file co400162m_si_007.cif
_cod_data_source_block a
_cod_depositor_comments 'Adding full bibliography for 4512194--4512197.cif.'
_cod_original_sg_symbol_H-M 'C 2/c'
_cod_database_code 4512196

loop_
_symmetry_equiv_pos_as_xyz
'x, y, z'
'-x, y, -z+1/2'
'x+1/2, y+1/2, z'
'-x+1/2, y+1/2, -z+1/2'
'-x, -y, -z'
'x, -y, z-1/2'
'-x+1/2, -y+1/2, -z'
'x+1/2, -y+1/2, z-1/2'

loop_
_atom_site_label
_atom_site_type_symbol
_atom_site_fract_x
_atom_site_fract_y
_atom_site_fract_z
_atom_site_U_iso_or_equiv
_atom_site_adp_type
_atom_site_occupancy
_atom_site_symmetry_multiplicity
_atom_site_calc_flag
_atom_site_refinement_flags
S1 S 0.63455(3) 0.15331(7) 0.18526(3) 0.0728(2) Uani 1 1 d .
O1 O 0.56605(10) 0.4880(2) -0.21153(13) 0.1136(8) Uani 1 1 d .
O2 O 0.94739(8) -0.0942(2) -0.04102(13) 0.1074(8) Uani 1 1 d .
N1 N 0.60748(6) -0.00804(15) -0.04686(7) 0.0476(4) Uani 1 1 d .
H34 H 0.5782 -0.0483 -0.0426 0.057 Uiso 1 1 calc R
N2 N 0.71392(6) 0.14764(15) 0.11473(7) 0.0461(4) Uani 1 1 d .
N3 N 0.78640(7) 0.15261(19) 0.06367(10) 0.0566(5) Uani 1 1 d .
H32 H 0.8024(12) 0.139(3) 0.0284(14) 0.085 Uiso 1 1 d .
H31 H 0.8024(12) 0.189(3) 0.0980(15) 0.085 Uiso 1 1 d .
N4 N 0.52141(8) 0.0319(2) 0.07097(10) 0.0810(7) Uani 1 1 d .
C1 C 0.76456(15) 0.3337(3) 0.34210(14) 0.0857(9) Uani 1 1 d .
H33 H 0.7898 0.3702 0.3764 0.103 Uiso 1 1 calc R
C2 C 0.71347(15) 0.3862(3) 0.31890(15) 0.0957(10) Uani 1 1 d .
H2 H 0.7040 0.4582 0.3373 0.115 Uiso 1 1 calc R
C3 C 0.67588(13) 0.3323(2) 0.26818(13) 0.0764(7) Uani 1 1 d .
H3 H 0.6412 0.3688 0.2518 0.092 Uiso 1 1 calc R
C4 C 0.68955(9) 0.2244(2) 0.24160(9) 0.0555(5) Uani 1 1 d .
C5 C 0.66161(8) 0.12041(18) 0.11579(9) 0.0443(4) Uani 1 1 d .
C6 C 0.62369(7) 0.06724(17) 0.06368(8) 0.0417(4) Uani 1 1 d .
C7 C 0.64299(7) 0.03904(16) 0.00672(8) 0.0391(4) Uani 1 1 d .
C8 C 0.61902(8) 0.0098(2) -0.11201(9) 0.0511(5) Uani 1 1 d .
C9 C 0.60390(8) 0.1392(2) -0.13698(10) 0.0537(5) Uani 1 1 d .
C10 C 0.61845(13) 0.1811(3) -0.19329(14) 0.0863(8) Uani 1 1 d .
H10 H 0.6380 0.1296 -0.2157 0.104 Uiso 1 1 calc R
C11 C 0.60488(15) 0.2957(4) -0.21660(16) 0.1010(10) Uani 1 1 d .
H11 H 0.6147 0.3204 -0.2549 0.121 Uiso 1 1 calc R
C12 C 0.57701(11) 0.3750(3) -0.18452(15) 0.0802(8) Uani 1 1 d .
C13 C 0.5429(2) 0.5730(3) -0.1749(2) 0.1402(18) Uani 1 1 d .
H13A H 0.5061 0.5463 -0.1716 0.210 Uiso 1 1 calc R
H13B H 0.5401 0.6512 -0.1960 0.210 Uiso 1 1 calc R
H13C H 0.5665 0.5796 -0.1321 0.210 Uiso 1 1 calc R
C14 C 0.73268(7) 0.11794(17) 0.06053(9) 0.0428(4) Uani 1 1 d .
C15 C 0.69962(7) 0.05856(17) 0.00609(8) 0.0414(4) Uani 1 1 d .
C16 C 0.71905(8) 0.01384(19) -0.05132(10) 0.0502(5) Uani 1 1 d .
C17 C 0.77955(8) -0.01614(19) -0.04721(10) 0.0507(5) Uani 1 1 d .
C18 C 0.81082(9) 0.0469(2) -0.08451(12) 0.0631(6) Uani 1 1 d .
H18 H 0.7940 0.1092 -0.1120 0.076 Uiso 1 1 calc R
C19 C 0.86631(10) 0.0184(2) -0.08127(14) 0.0767(7) Uani 1 1 d .
H19 H 0.8867 0.0619 -0.1062 0.092 Uiso 1 1 calc R
C20 C 0.89165(10) -0.0740(2) -0.04129(14) 0.0717(7) Uani 1 1 d .
C21 C 0.86156(10) -0.1400(2) -0.00509(13) 0.0689(6) Uani 1 1 d .
H21 H 0.8782 -0.2046 0.0208 0.083 Uiso 1 1 calc R
C22 C 0.80564(9) -0.1088(2) -0.00769(11) 0.0613(6) Uani 1 1 d .
H22 H 0.7855 -0.1516 0.0179 0.074 Uiso 1 1 calc R
C23 C 0.97584(14) -0.1891(4) -0.0005(2) 0.1274(15) Uani 1 1 d .
H23A H 0.9696 -0.1799 0.0428 0.191 Uiso 1 1 calc R
H23B H 1.0154 -0.1844 0.0009 0.191 Uiso 1 1 calc R
H23C H 0.9617 -0.2669 -0.0178 0.191 Uiso 1 1 calc R
C24 C 0.68098(8) -0.0134(2) -0.10570(10) 0.0560(5) Uani 1 1 d .
H24 H 0.6931 -0.0477 -0.1407 0.067 Uiso 1 1 calc R
C25 C 0.56342(14) 0.3372(3) -0.12847(16) 0.0899(9) Uani 1 1 d .
H25 H 0.5450 0.3900 -0.1055 0.108 Uiso 1 1 calc R
C26 C 0.57695(11) 0.2202(3) -0.10533(13) 0.0743(7) Uani 1 1 d .
H26 H 0.5673 0.1961 -0.0668 0.089 Uiso 1 1 calc R
C27 C 0.56699(8) 0.0471(2) 0.06765(9) 0.0521(5) Uani 1 1 d .
C28 C 0.58397(10) -0.0844(3) -0.15757(11) 0.0686(6) Uani 1 1 d .
H28A H 0.5951 -0.1652 -0.1423 0.103 Uiso 1 1 calc R
H28B H 0.5900 -0.0742 -0.2009 0.103 Uiso 1 1 calc R
H28C H 0.5449 -0.0727 -0.1581 0.103 Uiso 1 1 calc R
C29 C 0.74066(11) 0.1705(2) 0.26492(11) 0.0678(6) Uani 1 1 d .
H29 H 0.7498 0.0971 0.2475 0.081 Uiso 1 1 calc R
C30 C 0.77896(11) 0.2279(3) 0.31538(12) 0.0789(8) Uani 1 1 d .
H30 H 0.8143 0.1939 0.3308 0.095 Uiso 1 1 calc R

loop_
_atom_site_aniso_label
_atom_site_aniso_U_11
_atom_site_aniso_U_22
_atom_site_aniso_U_33
_atom_site_aniso_U_23
_atom_site_aniso_U_13
_atom_site_aniso_U_12
S1 0.0588(4) 0.1171(6) 0.0480(3) -0.0261(3) 0.0235(3) -0.0262(3)
O1 0.1047(16) 0.0912(16) 0.133(2) 0.0353(15) -0.0009(14) -0.0129(13)
O2 0.0546(10) 0.1143(16) 0.164(2) 0.0275(15) 0.0470(12) 0.0227(11)
N1 0.0394(8) 0.0637(10) 0.0423(8) -0.0097(7) 0.0145(6) -0.0132(7)
N2 0.0419(8) 0.0560(10) 0.0402(8) -0.0014(7) 0.0088(6) -0.0085(7)
N3 0.0396(9) 0.0776(13) 0.0535(10) -0.0082(9) 0.0122(8) -0.0165(8)
N4 0.0461(11) 0.142(2) 0.0600(11) -0.0231(12) 0.0212(9) -0.0214(12)
C1 0.102(2) 0.0816(19) 0.0653(16) -0.0145(14) 0.0010(15) -0.0298(16)
C2 0.119(3) 0.0758(18) 0.085(2) -0.0283(15) 0.0058(18) -0.0115(18)
C3 0.0851(18) 0.0751(16) 0.0664(15) -0.0110(12) 0.0111(13) -0.0001(13)
C4 0.0627(13) 0.0687(14) 0.0377(9) -0.0037(9) 0.0164(9) -0.0144(10)
C5 0.0435(10) 0.0525(11) 0.0377(9) -0.0003(8) 0.0106(7) -0.0047(8)
C6 0.0371(9) 0.0507(10) 0.0389(9) -0.0014(7) 0.0117(7) -0.0052(7)
C7 0.0375(9) 0.0424(9) 0.0385(9) -0.0011(7) 0.0108(7) -0.0028(7)
C8 0.0416(10) 0.0743(13) 0.0396(10) -0.0131(9) 0.0138(8) -0.0067(9)
C9 0.0392(10) 0.0787(14) 0.0440(10) -0.0046(9) 0.0104(8) -0.0088(9)
C10 0.0908(19) 0.109(2) 0.0697(16) 0.0155(15) 0.0395(14) 0.0109(16)
C11 0.104(2) 0.121(3) 0.088(2) 0.036(2) 0.0433(18) 0.003(2)
C12 0.0636(15) 0.0796(18) 0.0873(19) 0.0239(15) -0.0052(14) -0.0127(13)
C13 0.191(5) 0.071(2) 0.129(3) 0.005(2) -0.030(3) -0.009(3)
C14 0.0377(9) 0.0484(10) 0.0430(9) 0.0048(8) 0.0102(7) -0.0032(7)
C15 0.0366(9) 0.0470(10) 0.0425(9) -0.0005(8) 0.0126(7) -0.0020(7)
C16 0.0395(10) 0.0621(12) 0.0525(11) -0.0067(9) 0.0176(8) -0.0009(8)
C17 0.0415(10) 0.0570(12) 0.0578(11) -0.0064(9) 0.0198(8) -0.0008(8)
C18 0.0519(12) 0.0596(13) 0.0846(15) 0.0080(11) 0.0296(11) 0.0036(10)
C19 0.0564(13) 0.0764(16) 0.109(2) 0.0155(15) 0.0447(14) 0.0014(12)
C20 0.0497(12) 0.0704(15) 0.1018(19) 0.0027(14) 0.0312(12) 0.0068(11)
C21 0.0579(13) 0.0681(15) 0.0824(16) 0.0097(12) 0.0194(12) 0.0126(11)
C22 0.0545(12) 0.0681(14) 0.0658(14) 0.0063(11) 0.0230(10) 0.0018(10)
C23 0.075(2) 0.138(3) 0.178(4) 0.032(3) 0.046(2) 0.053(2)
C24 0.0468(11) 0.0765(14) 0.0495(11) -0.0127(10) 0.0206(9) -0.0016(10)
C25 0.097(2) 0.088(2) 0.087(2) 0.0106(16) 0.0250(16) 0.0189(16)
C26 0.0809(16) 0.0804(17) 0.0677(15) 0.0104(13) 0.0298(13) 0.0127(13)
C27 0.0427(11) 0.0774(14) 0.0382(9) -0.0089(9) 0.0131(8) -0.0095(9)
C28 0.0643(14) 0.0902(17) 0.0533(12) -0.0266(12) 0.0175(10) -0.0160(12)
C29 0.0743(16) 0.0790(16) 0.0511(12) -0.0029(11) 0.0158(11) -0.0027(12)
C30 0.0712(15) 0.108(2) 0.0532(13) 0.0097(14) 0.0049(11) -0.0100(15)

loop_
_atom_type_symbol
_atom_type_description
_atom_type_scat_dispersion_real
_atom_type_scat_dispersion_imag
_atom_type_scat_source
C C 0.0033 0.0016 'International Tables Vol C Tables 4.2.6.8 and 6.1.1.4'
H H 0.0000 0.0000 'International Tables Vol C Tables 4.2.6.8 and 6.1.1.4'
N N 0.0061 0.0033 'International Tables Vol C Tables 4.2.6.8 and 6.1.1.4'
O O 0.0106 0.0060 'International Tables Vol C Tables 4.2.6.8 and 6.1.1.4'
S S 0.1246 0.1234 'International Tables Vol C Tables 4.2.6.8 and 6.1.1.4'

loop_
_geom_angle_atom_site_label_1
_geom_angle_atom_site_label_2
_geom_angle_atom_site_label_3
_geom_angle
C4 S1 C5 106.17(9)
C12 O1 C13 116.1(3)
C20 O2 C23 118.1(2)
C7 N1 C8 120.21(15)
C7 N1 H34 119.9
C8 N1 H34 119.9
C5 N2 C14 117.80(15)
C14 N3 H32 119.6(18)
C14 N3 H31 116(2)
H32 N3 H31 124(3)
C2 C1 C30 120.5(2)
C2 C1 H33 119.7
C30 C1 H33 119.7
C1 C2 C3 119.9(3)
C1 C2 H2 120.0
C3 C2 H2 120.0
C2 C3 C4 120.1(3)
C2 C3 H3 120.0
C4 C3 H3 120.0
C29 C4 C3 120.4(2)
C29 C4 S1 123.28(18)
C3 C4 S1 115.76(19)
N2 C5 C6 124.01(16)
N2 C5 S1 120.47(13)
C6 C5 S1 115.51(13)
C5 C6 C7 118.02(16)
C5 C6 C27 120.29(16)
C7 C6 C27 121.65(16)
N1 C7 C15 119.96(15)
N1 C7 C6 120.93(15)
C15 C7 C6 119.11(15)
N1 C8 C24 106.73(15)
N1 C8 C9 111.23(16)
C24 C8 C9 110.36(17)
N1 C8 C28 107.36(17)
C24 C8 C28 110.61(17)
C9 C8 C28 110.44(17)
C26 C9 C10 116.3(2)
C26 C9 C8 122.83(19)
C10 C9 C8 120.8(2)
C11 C10 C9 121.7(3)
C11 C10 H10 119.2
C9 C10 H10 119.2
C10 C11 C12 121.0(3)
C10 C11 H11 119.5
C12 C11 H11 119.5
C25 C12 O1 125.2(3)
C25 C12 C11 118.5(3)
O1 C12 C11 116.4(3)
O1 C13 H13A 109.5
O1 C13 H13B 109.5
H13A C13 H13B 109.5
O1 C13 H13C 109.5
H13A C13 H13C 109.5
H13B C13 H13C 109.5
N3 C14 N2 113.13(17)
N3 C14 C15 123.11(18)
N2 C14 C15 123.75(16)
C7 C15 C14 116.97(16)
C7 C15 C16 116.84(15)
C14 C15 C16 126.19(16)
C24 C16 C15 119.10(17)
C24 C16 C17 119.42(18)
C15 C16 C17 121.04(16)
C22 C17 C18 117.94(19)
C22 C17 C16 121.12(19)
C18 C17 C16 120.93(19)
C19 C18 C17 120.9(2)
C19 C18 H18 119.5
C17 C18 H18 119.5
C20 C19 C18 120.2(2)
C20 C19 H19 119.9
C18 C19 H19 119.9
C21 C20 C19 120.3(2)
C21 C20 O2 124.1(2)
C19 C20 O2 115.6(2)
C20 C21 C22 119.1(2)
C20 C21 H21 120.5
C22 C21 H21 120.5
C17 C22 C21 121.5(2)
C17 C22 H22 119.2
C21 C22 H22 119.2
O2 C23 H23A 109.5
O2 C23 H23B 109.5
H23A C23 H23B 109.5
O2 C23 H23C 109.5
H23A C23 H23C 109.5
H23B C23 H23C 109.5
C16 C24 C8 122.09(17)
C16 C24 H24 119.0
C8 C24 H24 119.0
C12 C25 C26 120.2(3)
C12 C25 H25 119.9
C26 C25 H25 119.9
C9 C26 C25 122.3(2)
C9 C26 H26 118.8
C25 C26 H26 118.8
N4 C27 C6 179.4(3)
C8 C28 H28A 109.5
C8 C28 H28B 109.5
H28A C28 H28B 109.5
C8 C28 H28C 109.5
H28A C28 H28C 109.5
H28B C28 H28C 109.5
C4 C29 C30 118.8(2)
C4 C29 H29 120.6
C30 C29 H29 120.6
C1 C30 C29 120.2(3)
C1 C30 H30 119.9
C29 C30 H30 119.9

loop_
_geom_bond_atom_site_label_1
_geom_bond_atom_site_label_2
_geom_bond_distance
S1 C4 1.764(2)
S1 C5 1.7667(19)
O1 C12 1.363(3)
O1 C13 1.404(5)
O2 C20 1.376(3)
O2 C23 1.425(4)
N1 C7 1.363(2)
N1 C8 1.471(2)
N1 H34 0.8600
N2 C5 1.315(2)
N2 C14 1.357(2)
N3 C14 1.351(2)
N3 H32 0.92(3)
N3 H31 0.84(3)
N4 C27 1.141(3)
C1 C2 1.361(4)
C1 C30 1.367(4)
C1 H33 0.9300
C2 C3 1.377(4)
C2 H2 0.9300
C3 C4 1.379(3)
C3 H3 0.9300
C4 C29 1.369(3)
C5 C6 1.397(2)
C6 C7 1.413(2)
C6 C27 1.421(3)
C7 C15 1.400(2)
C8 C24 1.509(3)
C8 C9 1.528(3)
C8 C28 1.534(3)
C9 C26 1.361(3)
C9 C10 1.386(3)
C10 C11 1.361(4)
C10 H10 0.9300
C11 C12 1.368(5)
C11 H11 0.9300
C12 C25 1.357(4)
C13 H13A 0.9600
C13 H13B 0.9600
C13 H13C 0.9600
C14 C15 1.407(2)
C15 C16 1.474(3)
C16 C24 1.339(3)
C16 C17 1.495(3)
C17 C22 1.376(3)
C17 C18 1.391(3)
C18 C19 1.375(3)
C18 H18 0.9300
C19 C20 1.373(4)
C19 H19 0.9300
C20 C21 1.373(3)
C21 C22 1.395(3)
C21 H21 0.9300
C22 H22 0.9300
C23 H23A 0.9600
C23 H23B 0.9600
C23 H23C 0.9600
C24 H24 0.9300
C25 C26 1.384(4)
C25 H25 0.9300
C26 H26 0.9300
C28 H28A 0.9600
C28 H28B 0.9600
C28 H28C 0.9600
C29 C30 1.400(3)
C29 H29 0.9300
C30 H30 0.9300
